data_1505830
loop_
_publ_author_name
'Xie, Meihua'
'Wang, Jialiang'
'Gu, Xiaoxia'
'Sun, Ying'
'Wang, Shaowu'

_publ_section_title
;
 Highly regio- and stereoselective synthesis of tetrasubstituted olefins
 by the three-component tandem reaction of allylzinc bromide, acetylenic
 sulfone, and halohydrocarbon.
;
_journal_issue 3
_journal_name_full 'Organic letters'
_journal_page_first 431
_journal_page_last 434
_journal_paper_doi 10.1021/ol052640i
_journal_volume 8
_journal_year 2006
_chemical_formula_sum 'C25 H24 O2 S'
_chemical_formula_weight 388.50
_chemical_name_systematic
; 
 ? 
;
_space_group_IT_number 2
_symmetry_cell_setting triclinic
_symmetry_space_group_name_Hall '-P 1'
_symmetry_space_group_name_H-M 'P -1'
_atom_sites_solution_hydrogens geom
_atom_sites_solution_primary direct
_atom_sites_solution_secondary difmap
_audit_creation_method SHELXL-97
_cell_angle_alpha 72.0620(10)
_cell_angle_beta 82.8060(10)
_cell_angle_gamma 72.6040(10)
_cell_formula_units_Z 2
_cell_length_a 8.5858(6)
_cell_length_b 11.5065(8)
_cell_length_c 11.7576(8)
_cell_measurement_reflns_used 4007
_cell_measurement_temperature 293(2)
_cell_measurement_theta_max 25.03
_cell_measurement_theta_min 1.82
_cell_volume 1053.85(13)
_computing_cell_refinement 'Siemens SMART & SAINT'
_computing_data_collection 'Siemens SMART'
_computing_data_reduction 'Siemens SMART & SAINT'
_computing_molecular_graphics 'SHELXL-97 (Sheldrick, 1997)'
_computing_publication_material 'SHELXL-97 (Sheldrick, 1997)'
_computing_structure_refinement 'SHELXL-97 (Sheldrick, 1997)'
_computing_structure_solution 'SHELXS-97 (Sheldrick, 1997)'
_diffrn_ambient_temperature 293(2)
_diffrn_measured_fraction_theta_full 0.989
_diffrn_measured_fraction_theta_max 0.989
_diffrn_measurement_device_type 'SMART CCD'
_diffrn_measurement_method 'phi and omega scans'
_diffrn_radiation_monochromator graphite
_diffrn_radiation_source 'fine-focus sealed tube'
_diffrn_radiation_type MoK\a
_diffrn_radiation_wavelength 0.71073
_diffrn_reflns_av_R_equivalents 0.0213
_diffrn_reflns_av_sigmaI/netI 0.0288
_diffrn_reflns_limit_h_max 10
_diffrn_reflns_limit_h_min -7
_diffrn_reflns_limit_k_max 13
_diffrn_reflns_limit_k_min -10
_diffrn_reflns_limit_l_max 13
_diffrn_reflns_limit_l_min -12
_diffrn_reflns_number 5517
_diffrn_reflns_theta_full 25.03
_diffrn_reflns_theta_max 25.03
_diffrn_reflns_theta_min 1.82
_diffrn_standards_decay_% none
_diffrn_standards_number none
_exptl_absorpt_coefficient_mu 0.171
_exptl_absorpt_correction_T_max 1.0000
_exptl_absorpt_correction_T_min 0.5118
_exptl_absorpt_correction_type empirical
_exptl_absorpt_process_details 'SADABS (Sheldrick, 1996)'
_exptl_crystal_density_diffrn 1.224
_exptl_crystal_density_method 'not measured'
_exptl_crystal_F_000 412
_exptl_crystal_size_max 0.66
_exptl_crystal_size_mid 0.66
_exptl_crystal_size_min 0.22
_refine_diff_density_max 0.629
_refine_diff_density_min -0.521
_refine_diff_density_rms 0.057
_refine_ls_extinction_method none
_refine_ls_goodness_of_fit_ref 1.153
_refine_ls_hydrogen_treatment mixed
_refine_ls_matrix_type full
_refine_ls_number_parameters 253
_refine_ls_number_reflns 3684
_refine_ls_number_restraints 1
_refine_ls_restrained_S_all 1.376
_refine_ls_R_factor_all 0.0791
_refine_ls_R_factor_gt 0.0744
_refine_ls_shift/su_max 0.000
_refine_ls_shift/su_mean 0.000
_refine_ls_structure_factor_coef Fsqd
_refine_ls_weighting_details 'calc w=1/[\s^2^(Fo^2^)+(0.0725P)^2^+1.2293P] where P=(Fo^2^+2Fc^2^)/3'
_refine_ls_weighting_scheme calc
_refine_ls_wR_factor_gt 0.1852
_refine_ls_wR_factor_ref 0.1898
_reflns_number_gt 3433
_reflns_number_total 3684
_reflns_threshold_expression >2sigma(I)
_cod_data_source_file ol052640isi20051031_065724.cif
_cod_data_source_block 1
_cod_depositor_comments
;
The following automatic conversions were performed:

'_symmetry_cell_setting' value 'Triclinic' changed to 'triclinic'
according to /home/saulius/struct/CIF-dictionaries/cif_core.dic
dictionary named 'cif_core.dic' version 2.4.1 from 2010-06-29.

Automatic conversion script
Id: cif_fix_values 1715 2011-07-08 13:25:40Z adriana 
;
_cod_original_sg_symbol_H-M P-1
_cod_database_code 1505830

loop_
_symmetry_equiv_pos_as_xyz
'x, y, z'
'-x, -y, -z'

loop_
_atom_site_label
_atom_site_type_symbol
_atom_site_fract_x
_atom_site_fract_y
_atom_site_fract_z
_atom_site_U_iso_or_equiv
_atom_site_adp_type
_atom_site_occupancy
_atom_site_symmetry_multiplicity
_atom_site_calc_flag
_atom_site_refinement_flags
S S -0.02356(11) 0.26763(9) 0.40765(8) 0.0419(3) Uani 1 1 d .
O1 O -0.1129(3) 0.3984(3) 0.3926(3) 0.0527(7) Uani 1 1 d .
O2 O -0.1114(4) 0.1731(3) 0.4538(3) 0.0555(7) Uani 1 1 d .
C1 C 0.2698(17) 0.3909(9) -0.1009(8) 0.219(7) Uani 1 1 d D
H1A H 0.2479 0.3338 -0.1338 0.263 Uiso 1 1 calc R
H1B H 0.2753 0.4705 -0.1496 0.263 Uiso 1 1 calc R
C2 C 0.2911(11) 0.3617(6) 0.0051(6) 0.123(3) Uani 1 1 d D
H2A H 0.3118 0.4272 0.0260 0.148 Uiso 1 1 calc R
C3 C 0.2934(6) 0.2527(4) 0.1086(4) 0.0614(12) Uani 1 1 d .
H3A H 0.4059 0.2072 0.1286 0.074 Uiso 1 1 calc R
H3B H 0.2452 0.1957 0.0883 0.074 Uiso 1 1 calc R
C4 C 0.2017(5) 0.2883(4) 0.2177(3) 0.0464(9) Uani 1 1 d .
C5 C 0.0705(5) 0.2467(4) 0.2668(3) 0.0429(9) Uani 1 1 d .
C6 C -0.0127(5) 0.1830(4) 0.2102(3) 0.0454(9) Uani 1 1 d .
C7 C -0.0040(5) 0.0556(4) 0.2527(4) 0.0495(9) Uani 1 1 d .
H7A H 0.0542 0.0059 0.3208 0.059 Uiso 1 1 calc R
C8 C -0.0808(6) 0.0006(4) 0.1953(4) 0.0575(11) Uani 1 1 d .
H8A H -0.0713 -0.0860 0.2248 0.069 Uiso 1 1 calc R
C9 C -0.1708(6) 0.0710(5) 0.0958(4) 0.0628(12) Uani 1 1 d .
C10 C -0.1802(7) 0.1984(5) 0.0535(4) 0.0750(15) Uani 1 1 d .
H10A H -0.2401 0.2478 -0.0139 0.090 Uiso 1 1 calc R
C11 C -0.1028(7) 0.2546(5) 0.1088(4) 0.0671(13) Uani 1 1 d .
H11A H -0.1109 0.3409 0.0782 0.081 Uiso 1 1 calc R
C12 C -0.2569(7) 0.0108(7) 0.0350(5) 0.0894(18) Uani 1 1 d .
H12A H -0.2370 -0.0780 0.0765 0.134 Uiso 1 1 calc R
H12B H -0.2163 0.0210 -0.0463 0.134 Uiso 1 1 calc R
H12C H -0.3722 0.0514 0.0362 0.134 Uiso 1 1 calc R
C13 C 0.2703(5) 0.3693(4) 0.2631(3) 0.0460(9) Uani 1 1 d .
C14 C 0.4291(5) 0.3260(4) 0.3049(4) 0.0594(11) Uani 1 1 d .
H14A H 0.4937 0.2455 0.3039 0.071 Uiso 1 1 calc R
C15 C 0.4902(6) 0.4020(6) 0.3475(5) 0.0739(15) Uani 1 1 d .
H15A H 0.5948 0.3715 0.3770 0.089 Uiso 1 1 calc R
C16 C 0.3979(7) 0.5221(6) 0.3467(5) 0.0766(15) Uani 1 1 d .
H16A H 0.4392 0.5721 0.3770 0.092 Uiso 1 1 calc R
C17 C 0.2459(7) 0.5682(5) 0.3017(5) 0.0676(13) Uani 1 1 d .
H17A H 0.1852 0.6508 0.2989 0.081 Uiso 1 1 calc R
C18 C 0.1806(5) 0.4929(4) 0.2597(4) 0.0534(10) Uani 1 1 d .
H18A H 0.0765 0.5253 0.2292 0.064 Uiso 1 1 calc R
C19 C 0.1397(4) 0.2279(3) 0.5030(3) 0.0390(8) Uani 1 1 d .
C20 C 0.1605(5) 0.3175(4) 0.5506(3) 0.0448(9) Uani 1 1 d .
H20A H 0.0877 0.3983 0.5342 0.054 Uiso 1 1 calc R
C21 C 0.2908(5) 0.2859(4) 0.6232(4) 0.0505(10) Uani 1 1 d .
H21A H 0.3035 0.3455 0.6570 0.061 Uiso 1 1 calc R
C22 C 0.4025(5) 0.1670(4) 0.6462(4) 0.0514(10) Uani 1 1 d .
C23 C 0.3761(5) 0.0782(4) 0.5996(4) 0.0540(10) Uani 1 1 d .
H23A H 0.4482 -0.0029 0.6167 0.065 Uiso 1 1 calc R
C24 C 0.2454(5) 0.1064(4) 0.5283(3) 0.0475(9) Uani 1 1 d .
H24A H 0.2290 0.0453 0.4981 0.057 Uiso 1 1 calc R
C25 C 0.5516(6) 0.1355(6) 0.7176(5) 0.0810(16) Uani 1 1 d .
H25A H 0.6147 0.0495 0.7239 0.121 Uiso 1 1 calc R
H25B H 0.5183 0.1446 0.7961 0.121 Uiso 1 1 calc R
H25C H 0.6168 0.1922 0.6780 0.121 Uiso 1 1 calc R

loop_
_atom_site_aniso_label
_atom_site_aniso_U_11
_atom_site_aniso_U_22
_atom_site_aniso_U_33
_atom_site_aniso_U_23
_atom_site_aniso_U_13
_atom_site_aniso_U_12
S 0.0373(5) 0.0467(6) 0.0413(5) -0.0110(4) -0.0054(4) -0.0112(4)
O1 0.0421(15) 0.0533(17) 0.0602(17) -0.0201(13) -0.0112(13) -0.0016(12)
O2 0.0555(17) 0.0654(19) 0.0505(16) -0.0153(14) 0.0037(13) -0.0275(14)
C1 0.339(18) 0.115(7) 0.090(6) -0.007(5) 0.059(8) 0.051(9)
C2 0.208(9) 0.073(4) 0.059(4) -0.012(3) 0.042(5) -0.023(5)
C3 0.073(3) 0.059(3) 0.050(2) -0.017(2) 0.012(2) -0.020(2)
C4 0.050(2) 0.042(2) 0.042(2) -0.0052(16) -0.0020(17) -0.0116(17)
C5 0.046(2) 0.041(2) 0.0398(19) -0.0064(15) -0.0099(16) -0.0110(16)
C6 0.050(2) 0.049(2) 0.0386(19) -0.0107(16) -0.0073(16) -0.0144(17)
C7 0.052(2) 0.054(2) 0.045(2) -0.0115(18) -0.0060(17) -0.0190(19)
C8 0.067(3) 0.061(3) 0.055(2) -0.021(2) 0.006(2) -0.030(2)
C9 0.060(3) 0.092(4) 0.051(3) -0.033(2) 0.001(2) -0.031(3)
C10 0.083(4) 0.087(4) 0.054(3) -0.015(3) -0.032(3) -0.017(3)
C11 0.086(3) 0.057(3) 0.054(3) -0.004(2) -0.030(2) -0.015(2)
C12 0.084(4) 0.138(5) 0.079(4) -0.055(4) -0.002(3) -0.054(4)
C13 0.044(2) 0.050(2) 0.043(2) -0.0066(17) 0.0032(16) -0.0201(17)
C14 0.043(2) 0.058(3) 0.066(3) -0.003(2) 0.000(2) -0.0144(19)
C15 0.048(3) 0.095(4) 0.083(4) -0.012(3) -0.009(2) -0.037(3)
C16 0.081(4) 0.084(4) 0.081(4) -0.019(3) -0.005(3) -0.051(3)
C17 0.077(3) 0.051(3) 0.079(3) -0.015(2) 0.000(3) -0.028(2)
C18 0.050(2) 0.050(2) 0.057(2) -0.0071(19) -0.0079(19) -0.0159(19)
C19 0.0356(18) 0.0418(19) 0.0371(18) -0.0082(15) -0.0030(14) -0.0096(15)
C20 0.041(2) 0.041(2) 0.048(2) -0.0109(16) -0.0075(16) -0.0043(16)
C21 0.051(2) 0.050(2) 0.052(2) -0.0137(18) -0.0104(18) -0.0135(18)
C22 0.042(2) 0.059(2) 0.047(2) -0.0048(18) -0.0088(17) -0.0127(18)
C23 0.048(2) 0.045(2) 0.052(2) -0.0029(18) -0.0061(19) 0.0020(18)
C24 0.056(2) 0.039(2) 0.044(2) -0.0110(16) -0.0010(18) -0.0093(17)
C25 0.055(3) 0.087(4) 0.087(4) -0.003(3) -0.032(3) -0.011(3)

loop_
_atom_type_symbol
_atom_type_description
_atom_type_scat_dispersion_real
_atom_type_scat_dispersion_imag
_atom_type_scat_source
C C 0.0033 0.0016 'International Tables Vol C Tables 4.2.6.8 and 6.1.1.4'
H H 0.0000 0.0000 'International Tables Vol C Tables 4.2.6.8 and 6.1.1.4'
O O 0.0106 0.0060 'International Tables Vol C Tables 4.2.6.8 and 6.1.1.4'
S S 0.1246 0.1234 'International Tables Vol C Tables 4.2.6.8 and 6.1.1.4'

loop_
_geom_angle_atom_site_label_1
_geom_angle_atom_site_label_2
_geom_angle_atom_site_label_3
_geom_angle
O1 S O2 117.92(18)
O1 S C19 108.85(17)
O2 S C19 107.58(17)
O1 S C5 109.96(17)
O2 S C5 106.29(17)
C19 S C5 105.52(17)
C1 C2 C3 137.6(10)
C2 C3 C4 113.2(4)
C5 C4 C13 124.8(4)
C5 C4 C3 120.8(4)
C13 C4 C3 114.4(3)
C4 C5 C6 124.2(4)
C4 C5 S 122.1(3)
C6 C5 S 113.7(3)
C7 C6 C11 117.9(4)
C7 C6 C5 123.1(3)
C11 C6 C5 119.0(4)
C6 C7 C8 120.8(4)
C9 C8 C7 121.5(4)
C8 C9 C10 117.8(4)
C8 C9 C12 121.3(5)
C10 C9 C12 121.0(5)
C9 C10 C11 121.5(4)
C10 C11 C6 120.5(4)
C18 C13 C14 118.1(4)
C18 C13 C4 120.6(4)
C14 C13 C4 121.2(4)
C15 C14 C13 120.5(5)
C16 C15 C14 120.4(5)
C17 C16 C15 120.1(5)
C16 C17 C18 120.5(5)
C17 C18 C13 120.3(4)
C20 C19 C24 121.0(3)
C20 C19 S 119.9(3)
C24 C19 S 119.0(3)
C19 C20 C21 119.3(4)
C22 C21 C20 121.1(4)
C23 C22 C21 118.2(4)
C23 C22 C25 120.5(4)
C21 C22 C25 121.3(4)
C22 C23 C24 122.0(4)
C23 C24 C19 118.3(4)

loop_
_geom_bond_atom_site_label_1
_geom_bond_atom_site_label_2
_geom_bond_distance
S O1 1.436(3)
S O2 1.439(3)
S C19 1.768(4)
S C5 1.802(4)
C1 C2 1.209(11)
C2 C3 1.452(7)
C3 C4 1.520(6)
C4 C5 1.350(5)
C4 C13 1.488(6)
C5 C6 1.490(5)
C6 C7 1.378(6)
C6 C11 1.395(6)
C7 C8 1.383(6)
C8 C9 1.375(7)
C9 C10 1.376(7)
C9 C12 1.510(6)
C10 C11 1.381(7)
C13 C18 1.391(6)
C13 C14 1.399(6)
C14 C15 1.379(7)
C15 C16 1.370(8)
C16 C17 1.361(8)
C17 C18 1.390(6)
C19 C20 1.378(5)
C19 C24 1.385(5)
C20 C21 1.384(5)
C21 C22 1.384(6)
C22 C23 1.382(6)
C22 C25 1.510(6)
C23 C24 1.385(6)

loop_
_cod_related_entry_id
_cod_related_entry_code
_cod_related_entry_database
1 30651680 ChemSpider
